data_1565753
loop_
_publ_author_name
'Nu\~nez-Dallos, Nelson'
'Mu\~noz-Castro, Alvaro'
'Fuentealba, Mauricio'
'P\'erez, Edwin G.'
'Hurtado, John J.'

_publ_section_title
;
 Facile synthesis of a luminescent copper(I) coordination polymer
 containing a flexible benzotriazole-based ligand: An effective catalyst
 for three-component azide-alkyne cycloaddition
;
_journal_name_full 'Inorganica Chimica Acta'
_journal_page_first 119136
_journal_paper_doi 10.1016/j.ica.2019.119136
_journal_volume 498
_journal_year 2019
_chemical_formula_moiety 'C20 H16 Cu I N6'
_chemical_formula_sum 'C20 H16 Cu I N6'
_chemical_formula_weight 530.83
_space_group_crystal_system monoclinic
_space_group_IT_number 14
_space_group_name_Hall '-P 2yn'
_space_group_name_H-M_alt 'P 1 21/n 1'
_atom_sites_solution_hydrogens geom
_atom_sites_solution_primary direct
_cell_angle_alpha 90
_cell_angle_beta 92.770(6)
_cell_angle_gamma 90
_cell_formula_units_Z 4
_cell_length_a 11.2216(11)
_cell_length_b 11.4710(11)
_cell_length_c 15.0558(16)
_cell_measurement_reflns_used 9859
_cell_measurement_temperature 293(2)
_cell_measurement_theta_max 64.84
_cell_measurement_theta_min 4.81
_cell_volume 1935.8(3)
_computing_cell_refinement 'SAINT v8.34A (Bruker, 2013)'
_computing_data_reduction 'SAINT v8.34A (Bruker, 2013)'
_computing_molecular_graphics 'Olex2 (Dolomanov et al., 2009)'
_computing_publication_material 'Olex2 (Dolomanov et al., 2009)'
_computing_structure_refinement 'ShelXL (Sheldrick, 2015)'
_computing_structure_solution 'ShelXS (Sheldrick, 2008)'
_diffrn_ambient_temperature 293(2)
_diffrn_measured_fraction_theta_full 0.992
_diffrn_measured_fraction_theta_max 0.992
_diffrn_measurement_device_type 'Bruker APEX-II CCD'
_diffrn_measurement_method '\f and \w scans'
_diffrn_radiation_type CuK\a
_diffrn_radiation_wavelength 1.54178
_diffrn_reflns_av_R_equivalents 0.1041
_diffrn_reflns_av_unetI/netI 0.0511
_diffrn_reflns_Laue_measured_fraction_full 0.992
_diffrn_reflns_Laue_measured_fraction_max 0.992
_diffrn_reflns_limit_h_max 13
_diffrn_reflns_limit_h_min -13
_diffrn_reflns_limit_k_max 13
_diffrn_reflns_limit_k_min -13
_diffrn_reflns_limit_l_max 17
_diffrn_reflns_limit_l_min -17
_diffrn_reflns_number 42946
_diffrn_reflns_point_group_measured_fraction_full 0.992
_diffrn_reflns_point_group_measured_fraction_max 0.992
_diffrn_reflns_theta_full 65.650
_diffrn_reflns_theta_max 65.650
_diffrn_reflns_theta_min 4.805
_diffrn_standards_number 0
_exptl_absorpt_coefficient_mu 14.261
_exptl_absorpt_correction_T_max 0.3788
_exptl_absorpt_correction_T_min 0.0555
_exptl_absorpt_correction_type multi-scan
_exptl_absorpt_process_details
;
SADABS-2014/5 (Bruker,2014) was used for absorption correction.
wR2(int) was 0.1477 before and 0.1169 after correction.
The Ratio of minimum to maximum transmission is 0.1465.
The \l/2 correction factor is 0.00150.
;
_exptl_crystal_colour 'clear light yellow'
_exptl_crystal_colour_lustre clear
_exptl_crystal_colour_modifier light
_exptl_crystal_colour_primary yellow
_exptl_crystal_density_diffrn 1.821
_exptl_crystal_description block
_exptl_crystal_F_000 1040
_exptl_crystal_size_max 0.36
_exptl_crystal_size_mid 0.152
_exptl_crystal_size_min 0.102
_refine_diff_density_max 0.649
_refine_diff_density_min -1.431
_refine_diff_density_rms 0.135
_refine_ls_extinction_coef 0.00107(8)
_refine_ls_extinction_expression Fc^*^=kFc[1+0.001xFc^2^\l^3^/sin(2\q)]^-1/4^
_refine_ls_extinction_method 'SHELXL-2014/7 (Sheldrick 2014'
_refine_ls_goodness_of_fit_ref 1.062
_refine_ls_hydrogen_treatment constr
_refine_ls_matrix_type full
_refine_ls_number_parameters 254
_refine_ls_number_reflns 3322
_refine_ls_number_restraints 0
_refine_ls_restrained_S_all 1.062
_refine_ls_R_factor_all 0.0984
_refine_ls_R_factor_gt 0.0591
_refine_ls_shift/su_max 0.000
_refine_ls_shift/su_mean 0.000
_refine_ls_structure_factor_coef Fsqd
_refine_ls_weighting_details 'w=1/[\s^2^(Fo^2^)+(0.0288P)^2^+18.1297P] where P=(Fo^2^+2Fc^2^)/3'
_refine_ls_weighting_scheme calc
_refine_ls_wR_factor_gt 0.1155
_refine_ls_wR_factor_ref 0.1347
_reflns_Friedel_coverage 0.000
_reflns_Friedel_fraction_full .
_reflns_Friedel_fraction_max .
_reflns_number_gt 2344
_reflns_number_total 3322
_reflns_threshold_expression 'I > 2\s(I)'
_cod_data_source_file ICA-2019-498-119136.cif
_cod_data_source_block cu_mf_nbcu_0m
_cod_database_code 1565753
_shelx_space_group_comment
;
The symmetry employed for this shelxl refinement is uniquely defined
by the following loop, which should always be used as a source of
symmetry information in preference to the above space-group names.
They are only intended as comments.
;
_olex2_refinement_description
;
1. Fixed Uiso
 At 1.2 times of:
  All C(H) groups, All C(H,H) groups
2.a Secondary CH2 refined with riding coordinates:
 C1(H1A,H1B), C14(H14A,H14B)
2.b Aromatic/amide H refined with riding coordinates:
 C3(H3), C4(H4), C5(H5), C6(H6), C9(H9), C10(H10), C11(H11), C12(H12),
 C16(H16), C18(H18), C19(H19), C20(H20)
;
_shelx_shelxl_version_number 2014/7

loop_
_space_group_symop_operation_xyz
'x, y, z'
'-x+1/2, y+1/2, -z+1/2'
'-x, -y, -z'
'x-1/2, -y-1/2, z-1/2'

loop_
_atom_site_label
_atom_site_type_symbol
_atom_site_fract_x
_atom_site_fract_y
_atom_site_fract_z
_atom_site_U_iso_or_equiv
_atom_site_adp_type
_atom_site_occupancy
_atom_site_site_symmetry_order
_atom_site_calc_flag
_atom_site_refinement_flags_posn
_atom_site_refinement_flags_adp
_atom_site_refinement_flags_occupancy
_atom_site_disorder_assembly
_atom_site_disorder_group
I1 I 0.13721(5) 0.36935(5) 0.03253(5) 0.0614(3) Uani 1 1 d . . . . .
Cu1 Cu 0.08745(11) 0.58885(11) 0.00592(9) 0.0497(4) Uani 1 1 d . . . . .
N1 N 0.1694(6) 0.6938(6) 0.1055(5) 0.0421(17) Uani 1 1 d . . . . .
N2 N 0.2743(6) 0.6651(6) 0.1391(5) 0.0439(17) Uani 1 1 d . . . . .
N3 N 0.3287(6) 0.7614(6) 0.1724(5) 0.0406(17) Uani 1 1 d . . . . .
N4 N 0.1945(6) 0.6709(6) -0.0884(5) 0.0398(16) Uani 1 1 d . . . . .
N5 N 0.1604(5) 0.7702(6) -0.1256(5) 0.0405(17) Uani 1 1 d . . . . .
N6 N 0.2514(6) 0.8124(6) -0.1703(5) 0.0429(17) Uani 1 1 d . . . . .
C1 C 0.4490(7) 0.7576(8) 0.2132(6) 0.046(2) Uani 1 1 d . . . . .
H1A H 0.4764 0.6774 0.2153 0.055 Uiso 1 1 calc R . . . .
H1B H 0.4474 0.7859 0.2739 0.055 Uiso 1 1 calc R . . . .
C2 C 0.2576(7) 0.8570(7) 0.1592(5) 0.040(2) Uani 1 1 d . . . . .
C3 C 0.2710(8) 0.9748(7) 0.1793(6) 0.048(2) Uani 1 1 d . . . . .
H3 H 0.3393 1.0040 0.2088 0.057 Uiso 1 1 calc R . . . .
C4 C 0.1767(9) 1.0458(8) 0.1526(6) 0.052(2) Uani 1 1 d . . . . .
H4 H 0.1828 1.1256 0.1629 0.062 Uiso 1 1 calc R . . . .
C5 C 0.0732(9) 1.0022(8) 0.1112(6) 0.054(2) Uani 1 1 d . . . . .
H5 H 0.0115 1.0534 0.0954 0.065 Uiso 1 1 calc R . . . .
C6 C 0.0590(8) 0.8856(8) 0.0926(6) 0.049(2) Uani 1 1 d . . . . .
H6 H -0.0110 0.8567 0.0651 0.059 Uiso 1 1 calc R . . . .
C7 C 0.1533(7) 0.8135(7) 0.1166(6) 0.039(2) Uani 1 1 d . . . . .
C8 C 0.3485(7) 0.7401(7) -0.1631(6) 0.042(2) Uani 1 1 d . . . . .
C9 C 0.4622(7) 0.7452(9) -0.1941(6) 0.052(2) Uani 1 1 d . . . . .
H9 H 0.4867 0.8067 -0.2292 0.063 Uiso 1 1 calc R . . . .
C10 C 0.5360(8) 0.6562(10) -0.1708(7) 0.060(3) Uani 1 1 d . . . . .
H10 H 0.6136 0.6566 -0.1899 0.072 Uiso 1 1 calc R . . . .
C11 C 0.4984(8) 0.5625(9) -0.1182(6) 0.056(3) Uani 1 1 d . . . . .
H11 H 0.5518 0.5025 -0.1043 0.067 Uiso 1 1 calc R . . . .
C12 C 0.3862(8) 0.5570(8) -0.0869(6) 0.049(2) Uani 1 1 d . . . . .
H12 H 0.3621 0.4948 -0.0526 0.059 Uiso 1 1 calc R . . . .
C13 C 0.3099(7) 0.6490(7) -0.1090(5) 0.0361(19) Uani 1 1 d . . . . .
C14 C 0.2443(8) 0.9262(8) -0.2132(6) 0.055(3) Uani 1 1 d . . . . .
H14A H 0.1615 0.9508 -0.2182 0.066 Uiso 1 1 calc R . . . .
H14B H 0.2726 0.9197 -0.2728 0.066 Uiso 1 1 calc R . . . .
C15 C 0.3164(7) 1.0175(7) -0.1630(6) 0.040(2) Uani 1 1 d . . . . .
C16 C 0.3993(7) 1.0836(7) -0.2065(6) 0.040(2) Uani 1 1 d . . . . .
H16 H 0.4113 1.0690 -0.2662 0.048 Uiso 1 1 calc R . . . .
C17 C 0.4641(7) 1.1701(7) -0.1633(6) 0.042(2) Uani 1 1 d . . . . .
C18 C 0.4493(8) 1.1891(8) -0.0743(7) 0.057(3) Uani 1 1 d . . . . .
H18 H 0.4930 1.2469 -0.0441 0.069 Uiso 1 1 calc R . . . .
C19 C 0.3697(10) 1.1224(10) -0.0304(7) 0.072(3) Uani 1 1 d . . . . .
H19 H 0.3608 1.1349 0.0300 0.086 Uiso 1 1 calc R . . . .
C20 C 0.3026(9) 1.0373(9) -0.0738(7) 0.062(3) Uani 1 1 d . . . . .
H20 H 0.2483 0.9935 -0.0431 0.074 Uiso 1 1 calc R . . . .

loop_
_atom_site_aniso_label
_atom_site_aniso_U_11
_atom_site_aniso_U_22
_atom_site_aniso_U_33
_atom_site_aniso_U_23
_atom_site_aniso_U_13
_atom_site_aniso_U_12
I1 0.0356(3) 0.0399(4) 0.1082(6) 0.0152(3) -0.0017(3) -0.0027(3)
Cu1 0.0392(7) 0.0432(7) 0.0669(9) 0.0039(6) 0.0034(6) -0.0037(6)
N1 0.034(4) 0.043(4) 0.049(4) 0.003(3) -0.001(3) 0.002(3)
N2 0.038(4) 0.036(4) 0.058(5) 0.002(3) 0.004(3) -0.003(3)
N3 0.031(4) 0.033(4) 0.058(5) 0.004(3) 0.005(3) -0.001(3)
N4 0.031(4) 0.036(4) 0.052(4) 0.006(3) 0.002(3) -0.004(3)
N5 0.028(3) 0.040(4) 0.055(5) -0.002(3) 0.008(3) -0.009(3)
N6 0.034(4) 0.044(4) 0.051(5) 0.011(4) 0.005(3) -0.007(3)
C1 0.034(5) 0.045(5) 0.058(6) 0.006(4) 0.002(4) -0.002(4)
C2 0.041(5) 0.040(5) 0.042(5) 0.001(4) 0.016(4) 0.001(4)
C3 0.051(5) 0.041(5) 0.052(6) -0.008(4) 0.011(4) -0.002(4)
C4 0.064(6) 0.036(5) 0.056(6) -0.004(4) 0.016(5) 0.006(5)
C5 0.056(6) 0.054(6) 0.053(6) 0.005(5) 0.010(5) 0.018(5)
C6 0.035(5) 0.055(6) 0.056(6) -0.005(5) 0.000(4) 0.008(4)
C7 0.034(5) 0.037(5) 0.047(5) -0.003(4) 0.008(4) 0.004(4)
C8 0.035(4) 0.043(5) 0.048(5) 0.003(4) 0.005(4) -0.001(4)
C9 0.033(5) 0.070(6) 0.056(6) 0.011(5) 0.019(4) -0.009(5)
C10 0.035(5) 0.086(8) 0.061(7) -0.005(6) 0.015(5) 0.008(5)
C11 0.042(5) 0.064(6) 0.060(6) -0.010(5) 0.002(5) 0.011(5)
C12 0.046(5) 0.045(5) 0.058(6) -0.007(4) 0.005(4) 0.004(4)
C13 0.032(4) 0.037(4) 0.040(5) -0.003(4) 0.007(4) 0.001(4)
C14 0.048(5) 0.056(6) 0.061(6) 0.022(5) -0.004(5) -0.010(5)
C15 0.025(4) 0.035(4) 0.061(6) 0.010(4) 0.007(4) -0.003(3)
C16 0.033(4) 0.042(5) 0.046(5) 0.011(4) 0.007(4) 0.006(4)
C17 0.030(4) 0.031(4) 0.066(6) 0.000(4) 0.009(4) -0.003(4)
C18 0.055(6) 0.047(6) 0.072(7) -0.016(5) 0.027(5) -0.013(5)
C19 0.082(8) 0.079(8) 0.057(6) -0.017(6) 0.030(6) -0.022(6)
C20 0.064(7) 0.061(6) 0.062(7) 0.000(5) 0.030(5) -0.015(5)

loop_
_atom_type_symbol
_atom_type_description
_atom_type_scat_dispersion_real
_atom_type_scat_dispersion_imag
_atom_type_scat_source
C C 0.0181 0.0091 'International Tables Vol C Tables 4.2.6.8 and 6.1.1.4'
H H 0.0000 0.0000 'International Tables Vol C Tables 4.2.6.8 and 6.1.1.4'
Cu Cu -1.9646 0.5888 'International Tables Vol C Tables 4.2.6.8 and 6.1.1.4'
I I -0.3257 6.8362 'International Tables Vol C Tables 4.2.6.8 and 6.1.1.4'
N N 0.0311 0.0180 'International Tables Vol C Tables 4.2.6.8 and 6.1.1.4'

loop_
_geom_angle_atom_site_label_1
_geom_angle_atom_site_label_2
_geom_angle_atom_site_label_3
_geom_angle
_geom_angle_site_symmetry_1
_geom_angle_site_symmetry_3
Cu1 I1 Cu1 65.79(5) 3_565 .
I1 Cu1 I1 114.21(5) 3_565 .
I1 Cu1 Cu1 57.07(4) . 3_565
I1 Cu1 Cu1 57.14(4) 3_565 3_565
N1 Cu1 I1 116.05(19) . 3_565
N1 Cu1 I1 111.15(19) . .
N1 Cu1 Cu1 137.4(2) . 3_565
N1 Cu1 N4 88.9(3) . .
N4 Cu1 I1 114.03(19) . .
N4 Cu1 I1 110.02(18) . 3_565
N4 Cu1 Cu1 133.6(2) . 3_565
N2 N1 Cu1 119.3(5) . .
N2 N1 C7 108.9(7) . .
C7 N1 Cu1 126.4(6) . .
N1 N2 N3 108.8(6) . .
N2 N3 C1 121.8(6) . .
N2 N3 C2 110.7(6) . .
C2 N3 C1 127.5(7) . .
N5 N4 Cu1 120.4(5) . .
N5 N4 C13 108.7(6) . .
C13 N4 Cu1 129.9(5) . .
N4 N5 N6 108.3(6) . .
N5 N6 C8 111.3(6) . .
N5 N6 C14 121.3(7) . .
C8 N6 C14 127.2(7) . .
N3 C1 H1A 109.1 . .
N3 C1 H1B 109.1 . .
N3 C1 C17 112.5(7) . 3_675
H1A C1 H1B 107.8 . .
C17 C1 H1A 109.1 3_675 .
C17 C1 H1B 109.1 3_675 .
N3 C2 C3 133.8(8) . .
N3 C2 C7 104.5(7) . .
C3 C2 C7 121.7(8) . .
C2 C3 H3 122.0 . .
C4 C3 C2 115.9(9) . .
C4 C3 H3 122.0 . .
C3 C4 H4 118.9 . .
C3 C4 C5 122.2(9) . .
C5 C4 H4 118.9 . .
C4 C5 H5 119.0 . .
C6 C5 C4 122.0(9) . .
C6 C5 H5 119.0 . .
C5 C6 H6 121.6 . .
C5 C6 C7 116.8(8) . .
C7 C6 H6 121.6 . .
N1 C7 C2 107.1(7) . .
C6 C7 N1 131.4(8) . .
C6 C7 C2 121.4(8) . .
N6 C8 C9 133.7(8) . .
N6 C8 C13 103.3(7) . .
C9 C8 C13 122.9(8) . .
C8 C9 H9 121.8 . .
C10 C9 C8 116.4(9) . .
C10 C9 H9 121.8 . .
C9 C10 H10 119.1 . .
C9 C10 C11 121.7(8) . .
C11 C10 H10 119.1 . .
C10 C11 H11 118.9 . .
C12 C11 C10 122.2(9) . .
C12 C11 H11 118.9 . .
C11 C12 H12 121.6 . .
C11 C12 C13 116.8(9) . .
C13 C12 H12 121.6 . .
N4 C13 C8 108.4(7) . .
N4 C13 C12 131.6(8) . .
C12 C13 C8 120.0(7) . .
N6 C14 H14A 109.1 . .
N6 C14 H14B 109.1 . .
N6 C14 C15 112.6(7) . .
H14A C14 H14B 107.8 . .
C15 C14 H14A 109.1 . .
C15 C14 H14B 109.1 . .
C16 C15 C14 119.9(8) . .
C20 C15 C14 121.4(8) . .
C20 C15 C16 118.6(8) . .
C15 C16 H16 119.3 . .
C17 C16 C15 121.4(8) . .
C17 C16 H16 119.3 . .
C16 C17 C1 120.1(8) . 3_675
C16 C17 C18 119.3(8) . .
C18 C17 C1 120.6(8) . 3_675
C17 C18 H18 120.2 . .
C19 C18 C17 119.6(9) . .
C19 C18 H18 120.2 . .
C18 C19 H19 119.3 . .
C18 C19 C20 121.4(10) . .
C20 C19 H19 119.3 . .
C15 C20 C19 119.6(9) . .
C15 C20 H20 120.2 . .
C19 C20 H20 120.2 . .

loop_
_geom_bond_atom_site_label_1
_geom_bond_atom_site_label_2
_geom_bond_distance
_geom_bond_site_symmetry_2
I1 Cu1 2.6038(14) 3_565
I1 Cu1 2.6059(14) .
Cu1 I1 2.6038(14) 3_565
Cu1 Cu1 2.829(2) 3_565
Cu1 N1 2.101(7) .
Cu1 N4 2.124(7) .
N1 N2 1.301(9) .
N1 C7 1.396(10) .
N2 N3 1.347(9) .
N3 C1 1.457(10) .
N3 C2 1.365(10) .
N4 N5 1.318(9) .
N4 C13 1.369(9) .
N5 N6 1.340(9) .
N6 C8 1.370(10) .
N6 C14 1.457(11) .
C1 H1A 0.9700 .
C1 H1B 0.9700 .
C1 C17 1.508(11) 3_675
C2 C3 1.392(11) .
C2 C7 1.399(11) .
C3 H3 0.9300 .
C3 C4 1.379(12) .
C4 H4 0.9300 .
C4 C5 1.385(13) .
C5 H5 0.9300 .
C5 C6 1.375(13) .
C6 H6 0.9300 .
C6 C7 1.378(11) .
C8 C9 1.382(11) .
C8 C13 1.405(11) .
C9 H9 0.9300 .
C9 C10 1.350(13) .
C10 H10 0.9300 .
C10 C11 1.412(14) .
C11 H11 0.9300 .
C11 C12 1.367(12) .
C12 H12 0.9300 .
C12 C13 1.389(11) .
C14 H14A 0.9700 .
C14 H14B 0.9700 .
C14 C15 1.504(12) .
C15 C16 1.389(11) .
C15 C20 1.377(12) .
C16 H16 0.9300 .
C16 C17 1.375(11) .
C17 C1 1.508(11) 3_675
C17 C18 1.376(12) .
C18 H18 0.9300 .
C18 C19 1.370(13) .
C19 H19 0.9300 .
C19 C20 1.379(13) .
C20 H20 0.9300 .

loop_
_geom_torsion_atom_site_label_1
_geom_torsion_atom_site_label_2
_geom_torsion_atom_site_label_3
_geom_torsion_atom_site_label_4
_geom_torsion
_geom_torsion_site_symmetry_1
_geom_torsion_site_symmetry_2
_geom_torsion_site_symmetry_3
_geom_torsion_site_symmetry_4
Cu1 N1 N2 N3 155.8(5) . . . .
Cu1 N1 C7 C2 -152.9(6) . . . .
Cu1 N1 C7 C6 26.3(13) . . . .
Cu1 N4 N5 N6 169.9(5) . . . .
Cu1 N4 C13 C8 -168.8(6) . . . .
Cu1 N4 C13 C12 12.1(13) . . . .
N1 N2 N3 C1 -178.8(7) . . . .
N1 N2 N3 C2 -0.9(9) . . . .
N2 N1 C7 C2 0.5(9) . . . .
N2 N1 C7 C6 179.7(9) . . . .
N2 N3 C1 C17 117.0(8) . . . 3_675
N2 N3 C2 C3 -179.2(9) . . . .
N2 N3 C2 C7 1.1(9) . . . .
N3 C2 C3 C4 178.8(9) . . . .
N3 C2 C7 N1 -1.0(9) . . . .
N3 C2 C7 C6 179.7(8) . . . .
N4 N5 N6 C8 0.0(9) . . . .
N4 N5 N6 C14 -175.2(7) . . . .
N5 N4 C13 C8 -0.7(9) . . . .
N5 N4 C13 C12 -179.7(9) . . . .
N5 N6 C8 C9 -178.2(10) . . . .
N5 N6 C8 C13 -0.4(9) . . . .
N5 N6 C14 C15 105.0(9) . . . .
N6 C8 C9 C10 178.4(10) . . . .
N6 C8 C13 N4 0.7(9) . . . .
N6 C8 C13 C12 179.8(8) . . . .
N6 C14 C15 C16 127.1(8) . . . .
N6 C14 C15 C20 -52.7(12) . . . .
C1 N3 C2 C3 -1.4(15) . . . .
C1 N3 C2 C7 178.9(8) . . . .
C1 C17 C18 C19 179.9(9) 3_675 . . .
C2 N3 C1 C17 -60.6(11) . . . 3_675
C2 C3 C4 C5 2.1(13) . . . .
C3 C2 C7 N1 179.3(8) . . . .
C3 C2 C7 C6 0.0(13) . . . .
C3 C4 C5 C6 -1.2(15) . . . .
C4 C5 C6 C7 -0.5(14) . . . .
C5 C6 C7 N1 -178.0(9) . . . .
C5 C6 C7 C2 1.0(13) . . . .
C7 N1 N2 N3 0.2(9) . . . .
C7 C2 C3 C4 -1.5(12) . . . .
C8 N6 C14 C15 -69.5(12) . . . .
C8 C9 C10 C11 0.5(15) . . . .
C9 C8 C13 N4 178.8(8) . . . .
C9 C8 C13 C12 -2.1(13) . . . .
C9 C10 C11 C12 -0.8(16) . . . .
C10 C11 C12 C13 -0.3(14) . . . .
C11 C12 C13 N4 -179.4(9) . . . .
C11 C12 C13 C8 1.7(13) . . . .
C13 N4 N5 N6 0.5(9) . . . .
C13 C8 C9 C10 0.9(14) . . . .
C14 N6 C8 C9 -3.4(16) . . . .
C14 N6 C8 C13 174.5(8) . . . .
C14 C15 C16 C17 178.0(8) . . . .
C14 C15 C20 C19 -179.4(9) . . . .
C15 C16 C17 C1 -178.3(7) . . . 3_675
C15 C16 C17 C18 2.1(12) . . . .
C16 C15 C20 C19 0.8(14) . . . .
C16 C17 C18 C19 -0.6(14) . . . .
C17 C18 C19 C20 -0.9(17) . . . .
C18 C19 C20 C15 0.8(17) . . . .
C20 C15 C16 C17 -2.2(12) . . . .
